data_7007298
loop_
_publ_author_name
'Antunes, Maria Augusta'
'Dias, Marta'
'Monteiro, Bernardo'
'Domingos, Angela'
'Santos, Isabel C.'
'Marques, No\'emia'

_publ_section_title
;
 Synthesis and reactivity of uranium(IV) amide complexes supported by a
 triamidotriazacyclononane ligand.
;
_journal_issue 27
_journal_name_full 'Dalton transactions (Cambridge, England : 2003)'
_journal_page_first 3368
_journal_page_last 3374
_journal_paper_doi 10.1039/b603000a
_journal_year 2006
_chemical_formula_moiety 'C48 H60 N6 O P Si3 U, 2(C7 H8)'
_chemical_formula_sum 'C62 H76 N6 O P Si3 U'
_chemical_formula_weight 1274.56
_chemical_name_systematic
;
?
;
_space_group_IT_number 19
_symmetry_cell_setting orthorhombic
_symmetry_space_group_name_Hall 'P 2ac 2ab'
_symmetry_space_group_name_H-M 'P 21 21 21'
_atom_sites_solution_hydrogens geom
_atom_sites_solution_primary direct
_atom_sites_solution_secondary difmap
_audit_creation_method SHELXL-97
_cell_angle_alpha 90.00
_cell_angle_beta 90.00
_cell_angle_gamma 90.00
_cell_formula_units_Z 4
_cell_length_a 12.2797(4)
_cell_length_b 17.8483(6)
_cell_length_c 27.1851(8)
_cell_measurement_temperature 110(2)
_cell_volume 5958.2(3)
_computing_cell_refinement 'Bruker SMART'
_computing_data_collection 'Bruker SMART'
_computing_data_reduction 'Bruker SAINT'
_computing_molecular_graphics 'Ortep3 (Farrugia, 1997)'
_computing_publication_material 'WinGX (Farrugia, 1999)'
_computing_structure_refinement 'SHELXL-97 (Sheldrick, 1997)'
_computing_structure_solution 'SIR97 (Altomare, 1999)'
_diffrn_ambient_temperature 110(2)
_diffrn_measured_fraction_theta_full 0.989
_diffrn_measured_fraction_theta_max 0.989
_diffrn_measurement_device_type 'Bruker APEX CCD area-detector'
_diffrn_measurement_method 'phi and omega scans'
_diffrn_radiation_monochromator graphite
_diffrn_radiation_source 'fine-focus sealed tube'
_diffrn_radiation_type MoK\a
_diffrn_radiation_wavelength 0.71073
_diffrn_reflns_av_R_equivalents 0.0590
_diffrn_reflns_av_sigmaI/netI 0.1257
_diffrn_reflns_limit_h_max 19
_diffrn_reflns_limit_h_min -16
_diffrn_reflns_limit_k_max 28
_diffrn_reflns_limit_k_min -26
_diffrn_reflns_limit_l_max 42
_diffrn_reflns_limit_l_min -41
_diffrn_reflns_number 70126
_diffrn_reflns_theta_full 34.41
_diffrn_reflns_theta_max 34.41
_diffrn_reflns_theta_min 1.82
_exptl_absorpt_coefficient_mu 2.857
_exptl_absorpt_correction_T_max 0.6905
_exptl_absorpt_correction_T_min 0.5018
_exptl_absorpt_correction_type multi-scan
_exptl_absorpt_process_details '(SADABS; Sheldrick, 1996)'
_exptl_crystal_colour 'dark red'
_exptl_crystal_density_diffrn 1.421
_exptl_crystal_density_method 'not measured'
_exptl_crystal_description prism
_exptl_crystal_F_000 2588
_exptl_crystal_size_max 0.28
_exptl_crystal_size_mid 0.18
_exptl_crystal_size_min 0.14
_refine_diff_density_max 1.249
_refine_diff_density_min -1.764
_refine_diff_density_rms 0.156
_refine_ls_abs_structure_details 'Flack H D (1983), Acta Cryst. A39, 876-881'
_refine_ls_abs_structure_Flack 0.012(3)
_refine_ls_extinction_method none
_refine_ls_goodness_of_fit_ref 0.892
_refine_ls_hydrogen_treatment constr
_refine_ls_matrix_type full
_refine_ls_number_parameters 669
_refine_ls_number_reflns 24465
_refine_ls_number_restraints 0
_refine_ls_restrained_S_all 0.892
_refine_ls_R_factor_all 0.0809
_refine_ls_R_factor_gt 0.0481
_refine_ls_shift/su_max 0.004
_refine_ls_shift/su_mean 0.000
_refine_ls_structure_factor_coef Fsqd
_refine_ls_weighting_details 'calc w=1/[\s^2^(Fo^2^)+(0.0000P)^2^+0.0000P] where P=(Fo^2^+2Fc^2^)/3'
_refine_ls_weighting_scheme calc
_refine_ls_wR_factor_gt 0.0628
_refine_ls_wR_factor_ref 0.0681
_reflns_number_gt 18480
_reflns_number_total 24465
_reflns_threshold_expression >2sigma(I)
_cod_data_source_file b603000a.txt
_cod_data_source_block UtacnOPPh3
_cod_original_sg_symbol_H-M P212121
_cod_database_code 7007298

loop_
_symmetry_equiv_pos_as_xyz
'x, y, z'
'-x+1/2, -y, z+1/2'
'-x, y+1/2, -z+1/2'
'x+1/2, -y+1/2, -z'

loop_
_atom_site_label
_atom_site_type_symbol
_atom_site_fract_x
_atom_site_fract_y
_atom_site_fract_z
_atom_site_U_iso_or_equiv
_atom_site_adp_type
_atom_site_occupancy
_atom_site_symmetry_multiplicity
_atom_site_calc_flag
_atom_site_refinement_flags
_atom_site_disorder_assembly
_atom_site_disorder_group
U U 0.824213(9) 0.591352(6) 0.095529(4) 0.00897(2) Uani 1 1 d . . .
N1 N 0.8651(2) 0.64475(15) 0.01440(10) 0.0137(6) Uani 1 1 d . . .
N2 N 0.9716(2) 0.56679(14) 0.15507(10) 0.0132(6) Uani 1 1 d . . .
N3 N 0.65380(19) 0.52279(14) 0.10439(10) 0.0117(6) Uani 1 1 d . . .
N4 N 0.8807(2) 0.69827(15) 0.16442(11) 0.0140(6) Uani 1 1 d . . .
N5 N 0.6536(2) 0.65061(15) 0.15070(10) 0.0143(6) Uani 1 1 d . . .
N6 N 0.7636(2) 0.73601(14) 0.07408(11) 0.0148(6) Uani 1 1 d . . .
Si1 Si 0.77465(7) 0.71640(5) 0.01016(4) 0.0141(2) Uani 1 1 d . . .
Si2 Si 1.00827(8) 0.65421(5) 0.17286(4) 0.0147(2) Uani 1 1 d . . .
Si3 Si 0.59684(8) 0.55964(5) 0.15561(4) 0.0141(2) Uani 1 1 d . . .
C1 C 0.8065(3) 0.68279(19) 0.20652(13) 0.0183(8) Uani 1 1 d . . .
H1A H 0.8254 0.7161 0.2334 0.022 Uiso 1 1 calc R . .
H1B H 0.8188 0.6319 0.2177 0.022 Uiso 1 1 calc R . .
C2 C 0.6865(3) 0.69217(18) 0.19506(13) 0.0179(7) Uani 1 1 d . . .
H2A H 0.6440 0.6747 0.2228 0.021 Uiso 1 1 calc R . .
H2B H 0.6707 0.7449 0.1904 0.021 Uiso 1 1 calc R . .
C3 C 0.5922(3) 0.69723(19) 0.11535(13) 0.0190(8) Uani 1 1 d . . .
H3A H 0.5286 0.7175 0.1317 0.023 Uiso 1 1 calc R . .
H3B H 0.5671 0.6657 0.0886 0.023 Uiso 1 1 calc R . .
C4 C 0.6579(2) 0.76138(16) 0.09406(15) 0.0188(7) Uani 1 1 d . . .
H4A H 0.6163 0.7852 0.0681 0.023 Uiso 1 1 calc R . .
H4B H 0.6708 0.7984 0.1195 0.023 Uiso 1 1 calc R . .
C5 C 0.8561(2) 0.78170(17) 0.09222(14) 0.0181(7) Uani 1 1 d . . .
H5A H 0.8433 0.8336 0.0834 0.022 Uiso 1 1 calc R . .
H5B H 0.9218 0.7656 0.0755 0.022 Uiso 1 1 calc R . .
C6 C 0.8750(3) 0.77724(18) 0.14732(13) 0.0189(8) Uani 1 1 d . . .
H6A H 0.9426 0.8026 0.1554 0.023 Uiso 1 1 calc R . .
H6B H 0.8163 0.8027 0.1643 0.023 Uiso 1 1 calc R . .
C10 C 0.6361(3) 0.69092(19) -0.01269(14) 0.0199(8) Uani 1 1 d . . .
H10A H 0.5913 0.7350 -0.0139 0.030 Uiso 1 1 calc R . .
H10B H 0.6038 0.6549 0.0091 0.030 Uiso 1 1 calc R . .
H10C H 0.6418 0.6698 -0.0451 0.030 Uiso 1 1 calc R . .
C11 C 0.8223(3) 0.80032(17) -0.02513(13) 0.0204(7) Uani 1 1 d . . .
H11A H 0.7658 0.8375 -0.0256 0.031 Uiso 1 1 calc R . .
H11B H 0.8396 0.7858 -0.0582 0.031 Uiso 1 1 calc R . .
H11C H 0.8860 0.8207 -0.0096 0.031 Uiso 1 1 calc R . .
C12 C 0.9312(3) 0.61849(17) -0.02352(12) 0.0123(7) Uani 1 1 d . . .
C13 C 1.0320(2) 0.58671(19) -0.01323(12) 0.0150(6) Uani 1 1 d . . .
H13 H 1.0563 0.5856 0.0192 0.018 Uiso 1 1 calc R . .
C14 C 1.0975(3) 0.55655(18) -0.04977(14) 0.0173(7) Uani 1 1 d . . .
H14 H 1.1639 0.5349 -0.0414 0.021 Uiso 1 1 calc R . .
C15 C 1.0658(3) 0.55826(17) -0.09813(15) 0.0197(7) Uani 1 1 d . . .
H15 H 1.1095 0.5375 -0.1225 0.024 Uiso 1 1 calc R . .
C16 C 0.9670(3) 0.5916(2) -0.10992(12) 0.0195(7) Uani 1 1 d . . .
H16 H 0.9451 0.5939 -0.1426 0.023 Uiso 1 1 calc R . .
C17 C 0.9007(3) 0.62152(18) -0.07370(13) 0.0165(7) Uani 1 1 d . . .
H17 H 0.8352 0.6439 -0.0825 0.020 Uiso 1 1 calc R . .
C20 C 1.1118(3) 0.7021(2) 0.13330(14) 0.0236(8) Uani 1 1 d . . .
H20A H 1.1270 0.7509 0.1464 0.035 Uiso 1 1 calc R . .
H20B H 1.0839 0.7069 0.1005 0.035 Uiso 1 1 calc R . .
H20C H 1.1775 0.6730 0.1327 0.035 Uiso 1 1 calc R . .
C21 C 1.0543(3) 0.6629(2) 0.23795(14) 0.0265(9) Uani 1 1 d . . .
H21A H 1.0733 0.7141 0.2447 0.040 Uiso 1 1 calc R . .
H21B H 1.1166 0.6315 0.2432 0.040 Uiso 1 1 calc R . .
H21C H 0.9965 0.6477 0.2596 0.040 Uiso 1 1 calc R . .
C22 C 1.0234(3) 0.50197(18) 0.17112(12) 0.0145(7) Uani 1 1 d . . .
C23 C 1.1366(3) 0.4995(2) 0.18250(13) 0.0196(8) Uani 1 1 d . . .
H23 H 1.1780 0.5430 0.1801 0.023 Uiso 1 1 calc R . .
C24 C 1.1857(3) 0.4339(2) 0.19702(14) 0.0271(9) Uani 1 1 d . . .
H24 H 1.2597 0.4338 0.2042 0.033 Uiso 1 1 calc R . .
C25 C 1.1274(3) 0.3682(2) 0.20109(15) 0.0302(10) Uani 1 1 d . . .
H25 H 1.1611 0.3242 0.2113 0.036 Uiso 1 1 calc R . .
C26 C 1.0172(3) 0.3692(2) 0.18966(13) 0.0238(9) Uani 1 1 d . . .
H26 H 0.9770 0.3251 0.1914 0.029 Uiso 1 1 calc R . .
C27 C 0.9671(3) 0.43437(17) 0.17590(12) 0.0152(7) Uani 1 1 d . . .
H27 H 0.8927 0.4336 0.1695 0.018 Uiso 1 1 calc R . .
C30 C 0.4443(3) 0.5622(2) 0.15511(15) 0.0248(9) Uani 1 1 d . . .
H30A H 0.4185 0.5838 0.1853 0.037 Uiso 1 1 calc R . .
H30B H 0.4164 0.5122 0.1519 0.037 Uiso 1 1 calc R . .
H30C H 0.4197 0.5920 0.1279 0.037 Uiso 1 1 calc R . .
C31 C 0.6424(3) 0.5178(2) 0.21494(14) 0.0243(9) Uani 1 1 d . . .
H31A H 0.6058 0.5422 0.2417 0.036 Uiso 1 1 calc R . .
H31B H 0.7197 0.5244 0.2184 0.036 Uiso 1 1 calc R . .
H31C H 0.6254 0.4653 0.2153 0.036 Uiso 1 1 calc R . .
C32 C 0.6135(2) 0.46107(17) 0.07930(12) 0.0107(7) Uani 1 1 d . . .
C33 C 0.5576(2) 0.40212(19) 0.10258(12) 0.0155(7) Uani 1 1 d . . .
H33 H 0.5427 0.4057 0.1360 0.019 Uiso 1 1 calc R . .
C34 C 0.5242(3) 0.33919(19) 0.07728(13) 0.0169(7) Uani 1 1 d . . .
H34 H 0.4869 0.3013 0.0937 0.020 Uiso 1 1 calc R . .
C35 C 0.5463(3) 0.33227(19) 0.02751(13) 0.0177(8) Uani 1 1 d . . .
H35 H 0.5271 0.2889 0.0106 0.021 Uiso 1 1 calc R . .
C36 C 0.5969(2) 0.39023(17) 0.00337(13) 0.0129(7) Uani 1 1 d . . .
H36 H 0.6090 0.3868 -0.0303 0.015 Uiso 1 1 calc R . .
C37 C 0.6301(2) 0.45360(18) 0.02854(13) 0.0126(7) Uani 1 1 d . . .
H37 H 0.6642 0.4921 0.0114 0.015 Uiso 1 1 calc R . .
O O 0.88622(17) 0.47191(12) 0.05802(8) 0.0111(5) Uani 1 1 d . . .
P P 0.92844(6) 0.39910(5) 0.03734(3) 0.00977(16) Uani 1 1 d . . .
C40 C 1.0721(2) 0.40271(19) 0.02544(11) 0.0118(6) Uani 1 1 d . . .
C41 C 1.1381(3) 0.4412(2) 0.05929(13) 0.0183(8) Uani 1 1 d . . .
H41 H 1.1067 0.4633 0.0868 0.022 Uiso 1 1 calc R . .
C42 C 1.2484(3) 0.4463(2) 0.05213(15) 0.0269(9) Uani 1 1 d . . .
H42 H 1.2914 0.4712 0.0750 0.032 Uiso 1 1 calc R . .
C43 C 1.2953(3) 0.4149(2) 0.01123(14) 0.0241(9) Uani 1 1 d . . .
H43 H 1.3699 0.4195 0.0061 0.029 Uiso 1 1 calc R . .
C44 C 1.2323(3) 0.3766(2) -0.02228(15) 0.0231(9) Uani 1 1 d . . .
H44 H 1.2648 0.3550 -0.0497 0.028 Uiso 1 1 calc R . .
C45 C 1.1203(3) 0.36983(18) -0.01538(14) 0.0162(8) Uani 1 1 d . . .
H45 H 1.0782 0.3435 -0.0380 0.019 Uiso 1 1 calc R . .
C50 C 0.8651(2) 0.37335(17) -0.01985(13) 0.0115(7) Uani 1 1 d . . .
C51 C 0.8518(3) 0.42748(17) -0.05645(13) 0.0167(7) Uani 1 1 d . . .
H51 H 0.8761 0.4762 -0.0510 0.020 Uiso 1 1 calc R . .
C52 C 0.8031(2) 0.4093(2) -0.10052(13) 0.0204(7) Uani 1 1 d . . .
H52 H 0.7946 0.4458 -0.1247 0.024 Uiso 1 1 calc R . .
C53 C 0.7666(3) 0.3369(2) -0.10905(13) 0.0195(8) Uani 1 1 d . . .
H53 H 0.7329 0.3251 -0.1387 0.023 Uiso 1 1 calc R . .
C54 C 0.7802(3) 0.28254(19) -0.07364(13) 0.0169(7) Uani 1 1 d . . .
H54 H 0.7573 0.2337 -0.0796 0.020 Uiso 1 1 calc R . .
C55 C 0.8281(3) 0.30064(16) -0.02915(12) 0.0133(6) Uani 1 1 d . . .
H55 H 0.8359 0.2640 -0.0051 0.016 Uiso 1 1 calc R . .
C60 C 0.9057(3) 0.32143(17) 0.07793(12) 0.0121(7) Uani 1 1 d . . .
C61 C 0.9817(3) 0.26401(17) 0.08488(12) 0.0143(7) Uani 1 1 d . . .
H61 H 1.0490 0.2663 0.0693 0.017 Uiso 1 1 calc R . .
C62 C 0.9566(3) 0.20406(19) 0.11482(13) 0.0182(8) Uani 1 1 d . . .
H62 H 1.0066 0.1653 0.1184 0.022 Uiso 1 1 calc R . .
C63 C 0.8594(3) 0.20083(19) 0.13930(13) 0.0188(8) Uani 1 1 d . . .
H63 H 0.8441 0.1608 0.1601 0.023 Uiso 1 1 calc R . .
C64 C 0.7841(3) 0.25760(19) 0.13292(13) 0.0201(8) Uani 1 1 d . . .
H64 H 0.7179 0.2556 0.1495 0.024 Uiso 1 1 calc R . .
C65 C 0.8063(3) 0.31757(17) 0.10205(14) 0.0182(8) Uani 1 1 d . . .
H65 H 0.7547 0.3551 0.0975 0.022 Uiso 1 1 calc R . .
C70 C 0.6142(4) 0.1035(3) 0.2023(2) 0.0552(15) Uani 1 1 d . . .
H70A H 0.6365 0.1029 0.1685 0.083 Uiso 1 1 calc R . .
H70B H 0.5579 0.0669 0.2073 0.083 Uiso 1 1 calc R . .
H70C H 0.6754 0.0917 0.2229 0.083 Uiso 1 1 calc R . .
C71 C 0.5720(3) 0.1792(2) 0.21519(16) 0.0287(9) Uani 1 1 d . . .
C72 C 0.6189(3) 0.2200(3) 0.25319(15) 0.0328(10) Uani 1 1 d . . .
H72 H 0.6768 0.1998 0.2709 0.039 Uiso 1 1 calc R . .
C73 C 0.5794(4) 0.2914(3) 0.26497(19) 0.0510(15) Uani 1 1 d . . .
H73 H 0.6107 0.3187 0.2904 0.061 Uiso 1 1 calc R . .
C74 C 0.4941(4) 0.3206(3) 0.2386(2) 0.0506(15) Uani 1 1 d . . .
H74 H 0.4677 0.3681 0.2461 0.061 Uiso 1 1 calc R . .
C75 C 0.4487(4) 0.2809(3) 0.20208(19) 0.0451(13) Uani 1 1 d . . .
H75 H 0.3906 0.3009 0.1845 0.054 Uiso 1 1 calc R . .
C76 C 0.4868(3) 0.2115(3) 0.19049(15) 0.0331(10) Uani 1 1 d . . .
H76 H 0.4539 0.1852 0.1650 0.040 Uiso 1 1 calc R . .
C80 C 0.1743(3) 0.9240(2) 0.18622(15) 0.0390(11) Uani 1 1 d . . .
H80A H 0.2238 0.9044 0.1621 0.058 Uiso 1 1 calc R . .
H80B H 0.1568 0.8855 0.2096 0.058 Uiso 1 1 calc R . .
H80C H 0.2077 0.9654 0.2029 0.058 Uiso 1 1 calc R . .
C81 C 0.0712(3) 0.9501(2) 0.16104(15) 0.0228(8) Uani 1 1 d . . .
C82 C 0.0680(3) 0.9588(2) 0.11051(14) 0.0265(9) Uani 1 1 d . . .
H82 H 0.1298 0.9490 0.0918 0.032 Uiso 1 1 calc R . .
C83 C -0.0268(3) 0.9822(2) 0.08754(15) 0.0301(10) Uani 1 1 d . . .
H83 H -0.0280 0.9883 0.0536 0.036 Uiso 1 1 calc R . .
C84 C -0.1193(3) 0.9964(2) 0.11471(15) 0.0285(10) Uani 1 1 d . . .
H84 H -0.1832 1.0113 0.0993 0.034 Uiso 1 1 calc R . .
C85 C -0.1157(3) 0.9881(2) 0.16505(16) 0.0285(9) Uani 1 1 d . . .
H85 H -0.1777 0.9979 0.1836 0.034 Uiso 1 1 calc R . .
C86 C -0.0222(3) 0.9656(2) 0.18807(14) 0.0240(8) Uani 1 1 d . . .
H86 H -0.0212 0.9606 0.2221 0.029 Uiso 1 1 calc R . .

loop_
_atom_site_aniso_label
_atom_site_aniso_U_11
_atom_site_aniso_U_22
_atom_site_aniso_U_33
_atom_site_aniso_U_23
_atom_site_aniso_U_13
_atom_site_aniso_U_12
U 0.00945(4) 0.00682(4) 0.01065(5) -0.00090(5) 0.00078(5) 0.00011(5)
N1 0.0146(14) 0.0104(13) 0.0161(16) 0.0023(11) 0.0029(11) 0.0013(10)
N2 0.0144(14) 0.0102(13) 0.0151(15) 0.0014(11) -0.0018(11) 0.0003(11)
N3 0.0063(13) 0.0127(12) 0.0160(16) -0.0020(11) 0.0013(10) -0.0015(9)
N4 0.0175(14) 0.0087(13) 0.0159(16) -0.0038(11) 0.0033(12) -0.0038(11)
N5 0.0144(15) 0.0124(13) 0.0162(15) -0.0031(11) 0.0004(11) 0.0041(11)
N6 0.0117(13) 0.0084(13) 0.0243(17) -0.0001(12) 0.0034(12) -0.0011(11)
Si1 0.0127(5) 0.0110(5) 0.0187(5) 0.0050(4) -0.0006(4) 0.0012(4)
Si2 0.0152(5) 0.0138(5) 0.0150(5) -0.0015(4) -0.0015(4) -0.0039(4)
Si3 0.0133(5) 0.0154(5) 0.0137(5) -0.0028(4) 0.0044(4) -0.0026(4)
C1 0.021(2) 0.0183(17) 0.0160(18) -0.0079(14) 0.0009(15) -0.0033(14)
C2 0.0171(18) 0.0156(16) 0.0210(19) -0.0092(13) 0.0043(16) 0.0001(15)
C3 0.0129(17) 0.0179(18) 0.026(2) 0.0003(15) 0.0050(14) 0.0066(14)
C4 0.0168(17) 0.0141(14) 0.0256(18) 0.0009(16) 0.0035(17) 0.0077(12)
C5 0.0193(16) 0.0068(14) 0.028(2) 0.0015(16) 0.0018(16) -0.0009(11)
C6 0.0202(18) 0.0097(16) 0.027(2) -0.0019(15) -0.0028(15) -0.0005(14)
C10 0.0165(18) 0.0195(18) 0.024(2) 0.0049(16) -0.0004(15) 0.0022(14)
C11 0.0141(16) 0.0169(16) 0.030(2) 0.0086(14) 0.0008(18) 0.0022(16)
C12 0.0140(16) 0.0078(14) 0.0150(18) 0.0017(12) 0.0034(13) -0.0036(12)
C13 0.0170(15) 0.0104(15) 0.0177(17) 0.0041(15) 0.0013(13) -0.0018(14)
C14 0.0174(17) 0.0104(16) 0.024(2) 0.0031(14) 0.0038(15) 0.0032(13)
C15 0.0265(18) 0.0133(16) 0.0194(19) -0.0010(16) 0.0091(18) -0.0010(13)
C16 0.0297(18) 0.0166(16) 0.0122(16) 0.0005(16) 0.0025(13) -0.0063(17)
C17 0.0152(17) 0.0152(17) 0.0190(19) 0.0053(14) 0.0006(14) -0.0038(13)
C20 0.022(2) 0.0172(19) 0.031(2) 0.0022(16) 0.0015(17) -0.0023(15)
C21 0.030(2) 0.029(2) 0.021(2) -0.0046(17) -0.0066(17) -0.0042(17)
C22 0.0186(17) 0.0187(18) 0.0062(17) -0.0013(13) -0.0016(14) 0.0031(14)
C23 0.0169(17) 0.0225(19) 0.019(2) 0.0002(15) -0.0017(15) -0.0002(14)
C24 0.021(2) 0.034(2) 0.026(2) 0.0029(16) -0.0063(18) 0.0077(18)
C25 0.040(3) 0.026(2) 0.024(2) 0.0090(18) -0.0058(19) 0.0118(18)
C26 0.038(2) 0.0200(19) 0.014(2) 0.0028(15) -0.0023(17) -0.0006(17)
C27 0.0197(17) 0.0126(16) 0.0133(18) -0.0020(13) -0.0016(14) -0.0036(13)
C30 0.0184(19) 0.026(2) 0.030(2) -0.0090(17) 0.0076(16) -0.0019(15)
C31 0.033(2) 0.0208(19) 0.020(2) 0.0040(16) 0.0064(17) -0.0019(15)
C32 0.0024(13) 0.0101(15) 0.0198(19) -0.0030(13) -0.0017(12) 0.0023(11)
C33 0.0137(14) 0.0193(16) 0.0135(18) -0.0005(16) 0.0029(12) -0.0020(13)
C34 0.0130(16) 0.0155(17) 0.022(2) 0.0033(14) -0.0016(14) -0.0019(13)
C35 0.0133(17) 0.0155(17) 0.024(2) -0.0079(15) -0.0031(14) -0.0009(13)
C36 0.0115(15) 0.0141(17) 0.0130(17) -0.0020(13) -0.0025(13) 0.0027(12)
C37 0.0086(15) 0.0111(16) 0.0182(19) 0.0018(13) 0.0004(13) 0.0010(12)
O 0.0102(11) 0.0081(11) 0.0149(13) -0.0004(9) 0.0018(9) -0.0004(9)
P 0.0101(4) 0.0079(4) 0.0113(4) -0.0003(3) 0.0020(3) 0.0007(3)
C40 0.0129(14) 0.0082(15) 0.0141(16) 0.0055(14) 0.0041(12) 0.0017(13)
C41 0.0147(17) 0.0260(19) 0.0144(19) 0.0018(15) 0.0002(14) -0.0004(14)
C42 0.0145(19) 0.038(2) 0.028(2) 0.0115(19) -0.0035(16) -0.0051(17)
C43 0.0122(16) 0.025(2) 0.035(2) 0.0137(19) 0.0101(14) 0.0036(15)
C44 0.026(2) 0.0174(19) 0.026(2) 0.0094(16) 0.0167(18) 0.0140(16)
C45 0.0220(19) 0.0068(16) 0.020(2) 0.0001(14) 0.0048(16) 0.0016(14)
C50 0.0090(15) 0.0099(15) 0.0157(18) -0.0022(13) 0.0012(13) 0.0025(12)
C51 0.0189(18) 0.0102(16) 0.0210(19) -0.0014(13) 0.0020(14) -0.0019(12)
C52 0.0230(18) 0.0217(15) 0.0164(17) 0.0053(18) -0.0003(14) 0.0017(16)
C53 0.0137(17) 0.030(2) 0.015(2) -0.0077(15) 0.0017(13) -0.0007(15)
C54 0.0126(16) 0.0135(17) 0.024(2) -0.0075(15) 0.0022(14) -0.0021(13)
C55 0.0116(14) 0.0109(14) 0.0174(17) -0.0002(12) 0.0018(15) 0.0026(14)
C60 0.0163(17) 0.0069(15) 0.0130(17) -0.0022(12) -0.0010(13) 0.0015(12)
C61 0.0134(15) 0.0160(16) 0.0134(19) -0.0016(13) 0.0003(13) 0.0027(13)
C62 0.0212(19) 0.0130(17) 0.020(2) 0.0000(14) -0.0071(15) 0.0033(14)
C63 0.028(2) 0.0117(17) 0.0166(19) 0.0028(14) -0.0013(15) -0.0055(14)
C64 0.0217(18) 0.0183(18) 0.020(2) 0.0070(15) 0.0050(15) -0.0058(14)
C65 0.0176(19) 0.0126(15) 0.025(2) 0.0010(14) 0.0034(16) -0.0009(12)
C70 0.051(3) 0.043(3) 0.071(4) -0.011(3) 0.034(3) -0.011(3)
C71 0.029(2) 0.030(2) 0.027(2) 0.0003(18) 0.0166(18) -0.0081(17)
C72 0.020(2) 0.053(3) 0.025(2) 0.008(2) 0.0028(17) -0.005(2)
C73 0.053(3) 0.052(3) 0.047(3) -0.020(3) 0.023(3) -0.035(3)
C74 0.053(3) 0.025(3) 0.073(4) 0.011(3) 0.033(3) -0.002(2)
C75 0.034(3) 0.054(3) 0.048(3) 0.027(3) 0.014(2) 0.003(2)
C76 0.024(2) 0.055(3) 0.020(2) 0.001(2) 0.0031(17) -0.010(2)
C80 0.031(2) 0.051(3) 0.035(2) -0.006(2) -0.004(2) 0.004(2)
C81 0.028(2) 0.0145(18) 0.026(2) -0.0032(16) 0.0006(17) -0.0041(15)
C82 0.030(2) 0.028(2) 0.021(2) -0.0053(16) 0.0044(17) -0.0101(17)
C83 0.048(3) 0.025(2) 0.018(2) 0.0015(16) -0.0010(19) -0.0137(18)
C84 0.034(2) 0.019(2) 0.033(3) 0.0066(17) -0.0093(19) -0.0021(17)
C85 0.031(2) 0.020(2) 0.034(3) -0.0003(18) 0.0069(19) 0.0033(17)
C86 0.040(2) 0.0170(19) 0.015(2) 0.0003(15) 0.0013(17) 0.0001(16)

loop_
_atom_type_symbol
_atom_type_description
_atom_type_scat_dispersion_real
_atom_type_scat_dispersion_imag
_atom_type_scat_source
C C 0.0033 0.0016 'International Tables Vol C Tables 4.2.6.8 and 6.1.1.4'
H H 0.0000 0.0000 'International Tables Vol C Tables 4.2.6.8 and 6.1.1.4'
N N 0.0061 0.0033 'International Tables Vol C Tables 4.2.6.8 and 6.1.1.4'
Si Si 0.0817 0.0704 'International Tables Vol C Tables 4.2.6.8 and 6.1.1.4'
U U -9.6767 9.6646 'International Tables Vol C Tables 4.2.6.8 and 6.1.1.4'
P P 0.1023 0.0942 'International Tables Vol C Tables 4.2.6.8 and 6.1.1.4'
O O 0.0106 0.0060 'International Tables Vol C Tables 4.2.6.8 and 6.1.1.4'

loop_
_geom_angle_atom_site_label_1
_geom_angle_atom_site_label_2
_geom_angle_atom_site_label_3
_geom_angle
_geom_angle_site_symmetry_1
_geom_angle_site_symmetry_3
_geom_angle_publ_flag
N3 U N1 117.35(9) . . ?
N3 U N2 118.43(9) . . ?
N1 U N2 120.56(9) . . ?
N3 U O 82.69(8) . . ?
N1 U O 84.36(8) . . ?
N2 U O 83.79(8) . . ?
N3 U N6 105.07(8) . . ?
N1 U N6 60.02(9) . . ?
N2 U N6 120.30(8) . . ?
O U N6 143.34(8) . . ?
N3 U N4 119.73(8) . . ?
N1 U N4 106.83(9) . . ?
N2 U N4 59.58(8) . . ?
O U N4 142.61(8) . . ?
N6 U N4 64.10(8) . . ?
N3 U N5 59.43(8) . . ?
N1 U N5 119.36(8) . . ?
N2 U N5 105.42(9) . . ?
O U N5 141.07(7) . . ?
N6 U N5 63.51(8) . . ?
N4 U N5 63.99(8) . . ?
N3 U Si1 104.63(6) . . ?
N1 U Si1 30.36(6) . . ?
N2 U Si1 136.20(6) . . ?
O U Si1 110.54(5) . . ?
N6 U Si1 32.86(6) . . ?
N4 U Si1 93.23(6) . . ?
N5 U Si1 89.03(6) . . ?
N3 U Si3 29.99(6) . . ?
N1 U Si3 133.45(6) . . ?
N2 U Si3 105.48(7) . . ?
O U Si3 108.48(5) . . ?
N6 U Si3 92.12(6) . . ?
N4 U Si3 89.74(6) . . ?
N5 U Si3 32.66(6) . . ?
Si1 U Si3 108.16(2) . . ?
N3 U Si2 134.38(6) . . ?
N1 U Si2 107.57(7) . . ?
N2 U Si2 30.22(6) . . ?
O U Si2 110.19(5) . . ?
N6 U Si2 90.08(6) . . ?
N4 U Si2 32.55(6) . . ?
N5 U Si2 92.47(6) . . ?
Si1 U Si2 110.40(2) . . ?
Si3 U Si2 109.00(2) . . ?
C12 N1 Si1 125.8(2) . . ?
C12 N1 U 130.8(2) . . ?
Si1 N1 U 102.70(13) . . ?
C22 N2 Si2 123.7(2) . . ?
C22 N2 U 133.6(2) . . ?
Si2 N2 U 102.62(12) . . ?
C32 N3 Si3 124.5(2) . . ?
C32 N3 U 131.1(2) . . ?
Si3 N3 U 103.96(12) . . ?
C6 N4 C1 112.8(3) . . ?
C6 N4 Si2 120.3(2) . . ?
C1 N4 Si2 111.1(2) . . ?
C6 N4 U 115.6(2) . . ?
C1 N4 U 103.83(18) . . ?
Si2 N4 U 90.19(11) . . ?
C2 N5 C3 112.9(3) . . ?
C2 N5 Si3 120.5(2) . . ?
C3 N5 Si3 111.3(2) . . ?
C2 N5 U 115.2(2) . . ?
C3 N5 U 104.32(19) . . ?
Si3 N5 U 89.35(10) . . ?
C4 N6 C5 112.4(3) . . ?
C4 N6 Si1 119.1(2) . . ?
C5 N6 Si1 112.0(2) . . ?
C4 N6 U 116.59(18) . . ?
C5 N6 U 103.80(18) . . ?
Si1 N6 U 90.10(11) . . ?
N1 Si1 N6 97.59(14) . . ?
N1 Si1 C10 115.80(15) . . ?
N6 Si1 C10 107.65(15) . . ?
N1 Si1 C11 115.65(15) . . ?
N6 Si1 C11 111.54(15) . . ?
C10 Si1 C11 108.00(17) . . ?
N1 Si1 U 46.95(10) . . ?
N6 Si1 U 57.05(9) . . ?
C10 Si1 U 103.83(11) . . ?
C11 Si1 U 148.17(12) . . ?
N2 Si2 N4 97.91(13) . . ?
N2 Si2 C21 115.37(16) . . ?
N4 Si2 C21 110.77(16) . . ?
N2 Si2 C20 115.89(16) . . ?
N4 Si2 C20 108.90(15) . . ?
C21 Si2 C20 107.55(18) . . ?
N2 Si2 U 47.16(9) . . ?
N4 Si2 U 57.26(9) . . ?
C21 Si2 U 147.65(13) . . ?
C20 Si2 U 104.80(13) . . ?
N3 Si3 N5 97.55(13) . . ?
N3 Si3 C31 115.63(15) . . ?
N5 Si3 C31 108.30(15) . . ?
N3 Si3 C30 114.64(15) . . ?
N5 Si3 C30 111.74(15) . . ?
C31 Si3 C30 108.46(18) . . ?
N3 Si3 U 46.05(8) . . ?
N5 Si3 U 57.99(9) . . ?
C31 Si3 U 104.12(12) . . ?
C30 Si3 U 147.36(14) . . ?
N4 C1 C2 114.6(3) . . ?
N5 C2 C1 112.3(3) . . ?
N5 C3 C4 113.7(3) . . ?
N6 C4 C3 112.1(2) . . ?
N6 C5 C6 114.6(3) . . ?
N4 C6 C5 111.5(3) . . ?
C13 C12 N1 120.5(3) . . ?
C13 C12 C17 116.4(3) . . ?
N1 C12 C17 123.1(3) . . ?
C14 C13 C12 122.1(3) . . ?
C15 C14 C13 120.9(3) . . ?
C14 C15 C16 118.6(3) . . ?
C17 C16 C15 121.0(3) . . ?
C16 C17 C12 121.0(3) . . ?
N2 C22 C27 121.4(3) . . ?
N2 C22 C23 122.7(3) . . ?
C27 C22 C23 115.9(3) . . ?
C24 C23 C22 121.1(3) . . ?
C23 C24 C25 121.4(4) . . ?
C24 C25 C26 118.5(4) . . ?
C27 C26 C25 120.7(4) . . ?
C26 C27 C22 122.5(3) . . ?
N3 C32 C37 120.5(3) . . ?
N3 C32 C33 123.2(3) . . ?
C37 C32 C33 116.3(3) . . ?
C34 C33 C32 122.0(3) . . ?
C33 C34 C35 120.1(3) . . ?
C36 C35 C34 119.2(3) . . ?
C35 C36 C37 120.8(3) . . ?
C36 C37 C32 121.5(3) . . ?
P O U 176.96(14) . . ?
O P C60 112.54(14) . . ?
O P C40 111.98(15) . . ?
C60 P C40 106.95(15) . . ?
O P C50 113.20(14) . . ?
C60 P C50 105.49(15) . . ?
C40 P C50 106.17(15) . . ?
C45 C40 C41 119.0(3) . . ?
C45 C40 P 123.2(3) . . ?
C41 C40 P 117.8(2) . . ?
C42 C41 C40 120.6(4) . . ?
C41 C42 C43 120.2(4) . . ?
C42 C43 C44 120.2(3) . . ?
C43 C44 C45 120.6(4) . . ?
C40 C45 C44 119.5(4) . . ?
C51 C50 C55 118.4(3) . . ?
C51 C50 P 119.3(2) . . ?
C55 C50 P 122.3(3) . . ?
C52 C51 C50 120.5(3) . . ?
C51 C52 C53 120.3(3) . . ?
C54 C53 C52 120.0(3) . . ?
C53 C54 C55 119.9(3) . . ?
C54 C55 C50 120.9(3) . . ?
C65 C60 C61 119.1(3) . . ?
C65 C60 P 117.8(2) . . ?
C61 C60 P 123.1(3) . . ?
C62 C61 C60 120.0(3) . . ?
C63 C62 C61 121.0(3) . . ?
C62 C63 C64 119.4(3) . . ?
C63 C64 C65 120.6(3) . . ?
C60 C65 C64 119.8(3) . . ?
C76 C71 C72 117.4(4) . . ?
C76 C71 C70 122.2(4) . . ?
C72 C71 C70 120.4(4) . . ?
C71 C72 C73 120.2(4) . . ?
C74 C73 C72 119.4(5) . . ?
C75 C74 C73 120.2(5) . . ?
C74 C75 C76 120.6(5) . . ?
C75 C76 C71 122.2(4) . . ?
C82 C81 C86 118.6(4) . . ?
C82 C81 C80 120.5(4) . . ?
C86 C81 C80 120.9(4) . . ?
C81 C82 C83 120.4(4) . . ?
C84 C83 C82 120.4(4) . . ?
C85 C84 C83 119.1(4) . . ?
C86 C85 C84 120.9(4) . . ?
C85 C86 C81 120.6(4) . . ?

loop_
_geom_bond_atom_site_label_1
_geom_bond_atom_site_label_2
_geom_bond_distance
_geom_bond_site_symmetry_2
_geom_bond_publ_flag
U N3 2.436(2) . ?
U N1 2.454(3) . ?
U N2 2.468(3) . ?
U O 2.483(2) . ?
U N6 2.750(3) . ?
U N4 2.762(3) . ?
U N5 2.785(3) . ?
U Si1 3.2768(10) . ?
U Si3 3.2839(9) . ?
U Si2 3.2843(10) . ?
N1 C12 1.394(4) . ?
N1 Si1 1.698(3) . ?
N2 C22 1.390(4) . ?
N2 Si2 1.694(3) . ?
N3 C32 1.387(4) . ?
N3 Si3 1.692(3) . ?
N4 C6 1.486(4) . ?
N4 C1 1.489(4) . ?
N4 Si2 1.767(3) . ?
N5 C2 1.472(4) . ?
N5 C3 1.478(4) . ?
N5 Si3 1.772(3) . ?
N6 C4 1.477(4) . ?
N6 C5 1.483(4) . ?
N6 Si1 1.778(3) . ?
Si1 C10 1.868(3) . ?
Si1 C11 1.873(3) . ?
Si2 C21 1.864(4) . ?
Si2 C20 1.872(4) . ?
Si3 C31 1.863(4) . ?
Si3 C30 1.874(3) . ?
C1 C2 1.516(5) . ?
C3 C4 1.516(4) . ?
C5 C6 1.518(5) . ?
C12 C13 1.390(4) . ?
C12 C17 1.416(5) . ?
C13 C14 1.387(5) . ?
C14 C15 1.372(5) . ?
C15 C16 1.388(5) . ?
C16 C17 1.385(5) . ?
C22 C27 1.397(4) . ?
C22 C23 1.425(5) . ?
C23 C24 1.375(5) . ?
C24 C25 1.378(5) . ?
C25 C26 1.389(5) . ?
C26 C27 1.368(5) . ?
C32 C37 1.401(4) . ?
C32 C33 1.407(4) . ?
C33 C34 1.379(4) . ?
C34 C35 1.385(5) . ?
C35 C36 1.374(5) . ?
C36 C37 1.383(4) . ?
O P 1.508(2) . ?
P C60 1.794(3) . ?
P C40 1.795(3) . ?
P C50 1.798(3) . ?
C40 C45 1.388(5) . ?
C40 C41 1.405(5) . ?
C41 C42 1.371(5) . ?
C42 C43 1.372(5) . ?
C43 C44 1.377(5) . ?
C44 C45 1.393(4) . ?
C50 C51 1.396(5) . ?
C50 C55 1.398(4) . ?
C51 C52 1.378(5) . ?
C52 C53 1.387(5) . ?
C53 C54 1.377(5) . ?
C54 C55 1.383(5) . ?
C60 C65 1.387(5) . ?
C60 C61 1.399(4) . ?
C61 C62 1.379(4) . ?
C62 C63 1.368(5) . ?
C63 C64 1.383(5) . ?
C64 C65 1.387(5) . ?
C70 C71 1.489(6) . ?
C71 C76 1.371(6) . ?
C71 C72 1.389(6) . ?
C72 C73 1.400(6) . ?
C73 C74 1.372(7) . ?
C74 C75 1.341(7) . ?
C75 C76 1.360(6) . ?
C80 C81 1.513(5) . ?
C81 C82 1.383(5) . ?
C81 C86 1.390(5) . ?
C82 C83 1.384(5) . ?
C83 C84 1.378(5) . ?
C84 C85 1.377(5) . ?
C85 C86 1.367(5) . ?
